data_7713499
loop_
_publ_author_name
'Kikuchi, Kazuma'
'Imoto, Hiroaki'
'Naka, Kensuke'

_publ_section_title
;
 Robust and highly emissive copper(I) halide 1D-coordination polymers with
 triphenylarsine and a series of bridging N-heteroaromatic co-ligands
;
_journal_name_full 'Dalton Transactions'
_journal_paper_doi 10.1039/D3DT00784G
_journal_year 2023
_chemical_formula_moiety 'C23 H19 As Cu I N'
_chemical_formula_sum 'C23 H19 As Cu I N'
_chemical_formula_weight 574.75
_space_group_crystal_system triclinic
_space_group_IT_number 2
_space_group_name_Hall '-P 1'
_space_group_name_H-M_alt 'P -1'
_atom_sites_solution_hydrogens geom
_atom_sites_solution_primary dual
_audit_creation_date 2023-02-14
_audit_creation_method
;
Olex2 1.5-ac5-024
(compiled 2022.04.12 svn.rca3783a0 for Rigaku Oxford Diffraction, GUI svn.r6498)
;
_audit_update_record
;
2023-02-19 deposited with the CCDC.	2023-07-18 downloaded from the CCDC.
;
_cell_angle_alpha 107.068(6)
_cell_angle_beta 106.860(5)
_cell_angle_gamma 92.999(5)
_cell_formula_units_Z 2
_cell_length_a 9.2707(6)
_cell_length_b 9.4440(7)
_cell_length_c 13.4050(8)
_cell_measurement_reflns_used 2444
_cell_measurement_temperature 298.15
_cell_measurement_theta_max 29.1970
_cell_measurement_theta_min 3.2140
_cell_volume 1061.54(13)
_computing_cell_refinement 'CrysAlisPro 1.171.41.109a (Rigaku OD, 2021)'
_computing_data_collection 'CrysAlisPro 1.171.41.109a (Rigaku OD, 2021)'
_computing_data_reduction 'CrysAlisPro 1.171.41.109a (Rigaku OD, 2021)'
_computing_molecular_graphics 'Olex2 1.5-ac5-024 (Dolomanov et al., 2009)'
_computing_publication_material 'Olex2 1.5-ac5-024 (Dolomanov et al., 2009)'
_computing_structure_refinement 'SHELXL 2018/3 (Sheldrick, 2015)'
_computing_structure_solution 'SHELXT  (Sheldrick, 2015)'
_diffrn_ambient_temperature 298.15
_diffrn_detector 'CCD plate'
_diffrn_measured_fraction_theta_full 0.999
_diffrn_measured_fraction_theta_max 0.865
_diffrn_measurement_details
;
List of Runs (angles in degrees, time in seconds):

  # Type    Start    End  Width  t~exp~   \w     \q     \k     \f   Frames
#--------------------------------------------------------------------------
  1  \w    -72.00  16.20   0.30    4.50    --   30.00  54.00-150.00  294
  2  \w     85.00 110.50   0.30    4.50    --   30.00  54.00-150.00   85
  3  \w    -73.00 109.10   0.30    4.50    --   30.00  54.00  60.00  607
  4  \w      3.00  34.80   0.30    4.50    --   30.00  54.00 -30.00  106
;
_diffrn_measurement_device 'two-circle diffractometer'
_diffrn_measurement_device_type 'XtaLAB Mini (JP)'
_diffrn_measurement_method '\w scans'
_diffrn_orient_matrix_type 'CrysAlisPro convention (1999,Acta A55,543-557)'
_diffrn_orient_matrix_UB_11 0.0215215000
_diffrn_orient_matrix_UB_12 -0.0715893000
_diffrn_orient_matrix_UB_13 -0.0023658000
_diffrn_orient_matrix_UB_21 0.0214449000
_diffrn_orient_matrix_UB_22 0.0208713000
_diffrn_orient_matrix_UB_23 0.0582228000
_diffrn_orient_matrix_UB_31 -0.0749398000
_diffrn_orient_matrix_UB_32 -0.0274696000
_diffrn_orient_matrix_UB_33 -0.0041843000
_diffrn_radiation_monochromator graphite
_diffrn_radiation_probe x-ray
_diffrn_radiation_type 'Mo K\a'
_diffrn_radiation_wavelength 0.71073
_diffrn_reflns_av_R_equivalents 0.0205
_diffrn_reflns_av_unetI/netI 0.0536
_diffrn_reflns_Laue_measured_fraction_full 0.999
_diffrn_reflns_Laue_measured_fraction_max 0.865
_diffrn_reflns_limit_h_max 13
_diffrn_reflns_limit_h_min -11
_diffrn_reflns_limit_k_max 13
_diffrn_reflns_limit_k_min -12
_diffrn_reflns_limit_l_max 19
_diffrn_reflns_limit_l_min -19
_diffrn_reflns_number 8840
_diffrn_reflns_point_group_measured_fraction_full 0.999
_diffrn_reflns_point_group_measured_fraction_max 0.865
_diffrn_reflns_theta_full 25.242
_diffrn_reflns_theta_max 32.700
_diffrn_reflns_theta_min 3.002
_diffrn_source 'fine-focus sealed X-ray tube'
_diffrn_source_type 'Rigaku (Mo) X-ray Source'
_exptl_absorpt_coefficient_mu 4.037
_exptl_absorpt_correction_T_max 0.950
_exptl_absorpt_correction_T_min 0.913
_exptl_absorpt_correction_type analytical
_exptl_absorpt_process_details
;
CrysAlisPro 1.171.41.109a (Rigaku Oxford Diffraction, 2021)
Analytical numeric absorption correction using a multifaceted crystal
model based on expressions derived by R.C. Clark & J.S. Reid.
(Clark, R. C. & Reid, J. S. (1995). Acta Cryst. A51, 887-897)
Empirical absorption correction using spherical harmonics,
implemented in SCALE3 ABSPACK scaling algorithm.
;
_exptl_crystal_colour yellow
_exptl_crystal_colour_primary yellow
_exptl_crystal_density_diffrn 1.798
_exptl_crystal_description plate
_exptl_crystal_F_000 558
_exptl_crystal_size_max 0.28
_exptl_crystal_size_mid 0.17
_exptl_crystal_size_min 0.14
_refine_diff_density_max 0.724
_refine_diff_density_min -0.725
_refine_diff_density_rms 0.099
_refine_ls_extinction_method none
_refine_ls_goodness_of_fit_ref 0.981
_refine_ls_hydrogen_treatment constr
_refine_ls_matrix_type full
_refine_ls_number_parameters 208
_refine_ls_number_reflns 6758
_refine_ls_number_restraints 0
_refine_ls_restrained_S_all 0.981
_refine_ls_R_factor_all 0.0647
_refine_ls_R_factor_gt 0.0339
_refine_ls_shift/su_max 0.001
_refine_ls_shift/su_mean 0.000
_refine_ls_structure_factor_coef Fsqd
_refine_ls_weighting_details 'w=1/[\s^2^(Fo^2^)+(0.0203P)^2^] where P=(Fo^2^+2Fc^2^)/3'
_refine_ls_weighting_scheme calc
_refine_ls_wR_factor_gt 0.0602
_refine_ls_wR_factor_ref 0.0718
_reflns_Friedel_coverage 0.000
_reflns_number_gt 4605
_reflns_number_total 6758
_reflns_threshold_expression 'I > 2\s(I)'
_cod_data_source_file d3dt00784g2.cif
_cod_data_source_block '[Cu2I2(AsPh3)2(bpy)]n_298K'
_cod_database_code 7713499
_shelx_shelxl_version_number 2018/3
_chemical_oxdiff_formula CHAsCuNI
_shelx_space_group_comment
;
The symmetry employed for this shelxl refinement is uniquely defined
by the following loop, which should always be used as a source of
symmetry information in preference to the above space-group names.
They are only intended as comments.
;
_shelx_estimated_absorpt_t_max 0.602
_shelx_estimated_absorpt_t_min 0.398
_olex2_refinement_description
;
1. Fixed Uiso
 At 1.2 times of:
  All C(H) groups
2.a Aromatic/amide H refined with riding coordinates:
 C12(H12), C11(H11), C10(H10), C9(H9), C8(H8), C19(H19), C23(H23), C20(H20),
 C14(H14), C15(H15), C16(H16), C17(H17), C18(H18), C22(H22), C5(H5), C4(H4),
 C3(H3), C2(H2), C6(H6)
2.b Fitted hexagon refined as free rotating group:
 C7(C12,C11,C10,C9,C8), C14(C15,C16,C17,C18,C13), C5(C4,C3,C2,C1,C6)
;
_olex2_submission_special_instructions 'No special instructions were received'
_oxdiff_exptl_absorpt_empirical_details
;
Empirical correction (ABSPACK) includes:
- Absorption correction using spherical harmonics
- Frame scaling
;
_oxdiff_exptl_absorpt_empirical_full_max 1.502
_oxdiff_exptl_absorpt_empirical_full_min 0.743

loop_
_space_group_symop_operation_xyz
'x, y, z'
'-x, -y, -z'

loop_
_atom_site_label
_atom_site_type_symbol
_atom_site_fract_x
_atom_site_fract_y
_atom_site_fract_z
_atom_site_U_iso_or_equiv
_atom_site_adp_type
_atom_site_occupancy
_atom_site_site_symmetry_order
_atom_site_calc_flag
_atom_site_refinement_flags_posn
_atom_site_refinement_flags_adp
_atom_site_refinement_flags_occupancy
_atom_site_disorder_assembly
_atom_site_disorder_group
I1 I 0.30999(2) 0.61402(2) 0.92924(2) 0.04049(7) Uani 1 1 d . . . . .
As1 As 0.51220(3) 0.30413(3) 0.74636(3) 0.03329(8) Uani 1 1 d . . . . .
Cu1 Cu 0.56181(4) 0.50631(4) 0.91247(4) 0.04041(11) Uani 1 1 d . . . . .
N1 N 0.7221(3) 0.6849(3) 0.9395(2) 0.0358(6) Uani 1 1 d . . . . .
C7 C 0.3903(2) 0.11660(17) 0.72473(17) 0.0340(7) Uani 1 1 d G . . . .
C12 C 0.3820(2) 0.0833(2) 0.81745(14) 0.0489(9) Uani 1 1 d G . . . .
H12 H 0.431646 0.150945 0.887316 0.059 Uiso 1 1 calc R U . . .
C11 C 0.2994(3) -0.0510(3) 0.80575(17) 0.0582(10) Uani 1 1 d G . . . .
H11 H 0.293834 -0.073275 0.867791 0.070 Uiso 1 1 calc R U . . .
C10 C 0.2252(3) -0.15208(19) 0.7013(2) 0.0580(11) Uani 1 1 d G . . . .
H10 H 0.169942 -0.241958 0.693508 0.070 Uiso 1 1 calc R U . . .
C9 C 0.2335(2) -0.1188(2) 0.60861(16) 0.0594(11) Uani 1 1 d G . . . .
H9 H 0.183862 -0.186421 0.538750 0.071 Uiso 1 1 calc R U . . .
C8 C 0.3161(3) 0.0155(2) 0.62031(14) 0.0482(9) Uani 1 1 d G . . . .
H8 H 0.321674 0.037799 0.558273 0.058 Uiso 1 1 calc R U . . .
C21 C 0.9415(3) 0.9341(3) 0.9868(3) 0.0324(7) Uani 1 1 d . . . . .
C19 C 0.8682(4) 0.6917(4) 0.9939(3) 0.0473(9) Uani 1 1 d . . . . .
H19 H 0.897496 0.610846 1.016993 0.057 Uiso 1 1 calc R U . . .
C23 C 0.6853(4) 0.8038(4) 0.9080(3) 0.0483(9) Uani 1 1 d . . . . .
H23 H 0.583905 0.803294 0.869670 0.058 Uiso 1 1 calc R U . . .
C20 C 0.9795(3) 0.8111(3) 1.0185(3) 0.0457(9) Uani 1 1 d . . . . .
H20 H 1.080229 0.808439 1.056421 0.055 Uiso 1 1 calc R U . . .
C14 C 0.7160(2) 0.08686(19) 0.6888(2) 0.0459(9) Uani 1 1 d G . . . .
H14 H 0.635927 0.012647 0.674763 0.055 Uiso 1 1 calc R U . . .
C15 C 0.8524(3) 0.0477(2) 0.6735(2) 0.0613(11) Uani 1 1 d G . . . .
H15 H 0.863467 -0.052780 0.649105 0.074 Uiso 1 1 calc R U . . .
C16 C 0.97207(19) 0.1586(3) 0.6945(2) 0.0635(12) Uani 1 1 d G . . . .
H16 H 1.063277 0.132350 0.684190 0.076 Uiso 1 1 calc R U . . .
C17 C 0.9555(2) 0.3087(2) 0.7309(2) 0.0602(11) Uani 1 1 d G . . . .
H17 H 1.035550 0.382908 0.744934 0.072 Uiso 1 1 calc R U . . .
C18 C 0.8191(2) 0.34790(17) 0.7462(2) 0.0468(9) Uani 1 1 d G . . . .
H18 H 0.808012 0.448338 0.770593 0.056 Uiso 1 1 calc R U . . .
C13 C 0.69941(18) 0.2370(2) 0.72522(19) 0.0358(7) Uani 1 1 d G . . . .
C22 C 0.7900(4) 0.9273(4) 0.9295(3) 0.0493(9) Uani 1 1 d . . . . .
H22 H 0.758083 1.006540 0.905026 0.059 Uiso 1 1 calc R U . . .
C5 C 0.3972(4) 0.3127(3) 0.41899(17) 0.0657(11) Uani 1 1 d G . . . .
H5 H 0.436220 0.285010 0.360637 0.079 Uiso 1 1 calc R U . . .
C4 C 0.2627(3) 0.3742(3) 0.40665(19) 0.0808(14) Uani 1 1 d G . . . .
H4 H 0.211680 0.387579 0.340033 0.097 Uiso 1 1 calc R U . . .
C3 C 0.2044(3) 0.4155(3) 0.4939(3) 0.0871(15) Uani 1 1 d G . . . .
H3 H 0.114394 0.456663 0.485608 0.105 Uiso 1 1 calc R U . . .
C2 C 0.2806(3) 0.3955(3) 0.5934(2) 0.0672(12) Uani 1 1 d G . . . .
H2 H 0.241647 0.423177 0.651790 0.081 Uiso 1 1 calc R U . . .
C1 C 0.4152(2) 0.3340(3) 0.60578(16) 0.0380(7) Uani 1 1 d G . . . .
C6 C 0.4735(2) 0.2926(2) 0.5186(2) 0.0501(9) Uani 1 1 d G . . . .
H6 H 0.563475 0.251523 0.526821 0.060 Uiso 1 1 calc R U . . .

loop_
_atom_site_aniso_label
_atom_site_aniso_U_11
_atom_site_aniso_U_22
_atom_site_aniso_U_33
_atom_site_aniso_U_23
_atom_site_aniso_U_13
_atom_site_aniso_U_12
I1 0.03672(11) 0.03872(11) 0.04886(15) 0.01790(10) 0.01430(10) 0.00417(9)
As1 0.03504(16) 0.02847(15) 0.03639(19) 0.00816(13) 0.01435(15) 0.00166(13)
Cu1 0.0413(2) 0.03130(19) 0.0454(3) 0.00739(18) 0.0155(2) -0.00260(17)
N1 0.0326(13) 0.0330(13) 0.0409(16) 0.0113(12) 0.0123(12) -0.0021(11)
C7 0.0328(15) 0.0286(14) 0.0393(19) 0.0075(13) 0.0135(14) 0.0021(12)
C12 0.056(2) 0.0441(18) 0.042(2) 0.0121(16) 0.0126(18) -0.0055(17)
C11 0.069(2) 0.051(2) 0.060(3) 0.027(2) 0.022(2) -0.0037(19)
C10 0.063(2) 0.0387(18) 0.070(3) 0.0140(19) 0.024(2) -0.0072(17)
C9 0.066(2) 0.0377(18) 0.060(3) -0.0032(18) 0.021(2) -0.0114(17)
C8 0.053(2) 0.0439(18) 0.043(2) 0.0067(16) 0.0176(18) -0.0058(16)
C21 0.0320(15) 0.0323(15) 0.0331(17) 0.0105(13) 0.0121(13) -0.0019(12)
C19 0.0418(18) 0.0337(16) 0.068(3) 0.0242(17) 0.0127(18) 0.0031(14)
C23 0.0342(17) 0.0492(19) 0.059(3) 0.0267(18) 0.0046(17) -0.0067(15)
C20 0.0295(16) 0.0385(17) 0.067(3) 0.0201(17) 0.0095(16) 0.0000(14)
C14 0.0397(18) 0.0397(17) 0.056(2) 0.0116(17) 0.0157(17) 0.0033(15)
C15 0.048(2) 0.053(2) 0.077(3) 0.012(2) 0.017(2) 0.0178(19)
C16 0.0353(19) 0.082(3) 0.066(3) 0.011(2) 0.0177(19) 0.014(2)
C17 0.0383(19) 0.072(3) 0.062(3) 0.013(2) 0.0152(19) -0.0082(18)
C18 0.0413(18) 0.0436(18) 0.052(2) 0.0112(17) 0.0161(17) -0.0009(15)
C13 0.0340(15) 0.0355(15) 0.0360(18) 0.0097(14) 0.0111(14) 0.0013(13)
C22 0.0429(18) 0.0429(18) 0.067(3) 0.0332(18) 0.0097(18) 0.0008(15)
C5 0.093(3) 0.052(2) 0.046(3) 0.020(2) 0.013(2) -0.004(2)
C4 0.104(4) 0.067(3) 0.059(3) 0.038(2) -0.007(3) -0.003(3)
C3 0.076(3) 0.104(4) 0.086(4) 0.048(3) 0.009(3) 0.039(3)
C2 0.058(2) 0.080(3) 0.074(3) 0.034(3) 0.023(2) 0.032(2)
C1 0.0396(17) 0.0326(15) 0.040(2) 0.0127(14) 0.0106(15) 0.0007(13)
C6 0.061(2) 0.0461(19) 0.042(2) 0.0136(17) 0.0166(19) 0.0055(17)

loop_
_atom_type_symbol
_atom_type_description
_atom_type_scat_dispersion_real
_atom_type_scat_dispersion_imag
_atom_type_scat_source
C C 0.0033 0.0016 'International Tables Vol C Tables 4.2.6.8 and 6.1.1.4'
H H 0.0000 0.0000 'International Tables Vol C Tables 4.2.6.8 and 6.1.1.4'
As As 0.0499 2.0058 'International Tables Vol C Tables 4.2.6.8 and 6.1.1.4'
Cu Cu 0.3201 1.2651 'International Tables Vol C Tables 4.2.6.8 and 6.1.1.4'
I I -0.4742 1.8119 'International Tables Vol C Tables 4.2.6.8 and 6.1.1.4'
N N 0.0061 0.0033 'International Tables Vol C Tables 4.2.6.8 and 6.1.1.4'

loop_
_exptl_crystal_face_index_h
_exptl_crystal_face_index_k
_exptl_crystal_face_index_l
_exptl_crystal_face_perp_dist
8 -9 -8 0.0835
11 6 -6 0.1713
6 -12 0 0.0852
-12 6 0 0.0507
0 -1 17 0.1044
-2 -4 -13 0.0515
-7 7 12 0.0742
-6 11 5 0.0622
-5 -12 5 0.0783
0 -13 6 0.0762
-2 -12 13 0.0787
-2 12 -12 0.0755
-4 7 -15 0.0428
-8 -1 17 0.0704
2 -11 13 0.0687
-2 -7 18 0.0569

loop_
_geom_angle_atom_site_label_1
_geom_angle_atom_site_label_2
_geom_angle_atom_site_label_3
_geom_angle
_geom_angle_site_symmetry_1
_geom_angle_site_symmetry_3
_geom_angle_publ_flag
Cu1 I1 Cu1 66.383(16) . 2_667 ?
C7 As1 Cu1 119.87(6) . . ?
C13 As1 Cu1 111.74(6) . . ?
C13 As1 C7 101.88(8) . . ?
C13 As1 C1 100.85(10) . . ?
C1 As1 Cu1 119.59(7) . . ?
C1 As1 C7 99.90(10) . . ?
I1 Cu1 I1 113.618(16) . 2_667 ?
I1 Cu1 Cu1 55.745(16) 2_667 2_667 ?
I1 Cu1 Cu1 57.872(14) . 2_667 ?
As1 Cu1 I1 103.647(17) . 2_667 ?
As1 Cu1 I1 111.213(18) . . ?
As1 Cu1 Cu1 122.99(2) . 2_667 ?
N1 Cu1 I1 107.28(7) . . ?
N1 Cu1 I1 104.22(8) . 2_667 ?
N1 Cu1 As1 116.83(7) . . ?
N1 Cu1 Cu1 119.67(8) . 2_667 ?
C19 N1 Cu1 121.6(2) . . ?
C19 N1 C23 115.7(3) . . ?
C23 N1 Cu1 122.6(2) . . ?
C12 C7 As1 118.15(12) . . ?
C12 C7 C8 120.0 . . ?
C8 C7 As1 121.83(12) . . ?
C11 C12 C7 120.0 . . ?
C10 C11 C12 120.0 . . ?
C11 C10 C9 120.0 . . ?
C8 C9 C10 120.0 . . ?
C9 C8 C7 120.0 . . ?
C20 C21 C21 121.5(4) . 2_777 ?
C20 C21 C22 116.0(3) . . ?
C22 C21 C21 122.5(4) . 2_777 ?
N1 C19 C20 124.3(3) . . ?
N1 C23 C22 123.4(3) . . ?
C21 C20 C19 120.0(3) . . ?
C15 C14 C13 120.0 . . ?
C16 C15 C14 120.0 . . ?
C15 C16 C17 120.0 . . ?
C18 C17 C16 120.0 . . ?
C13 C18 C17 120.0 . . ?
C14 C13 As1 123.36(11) . . ?
C18 C13 As1 116.63(11) . . ?
C18 C13 C14 120.0 . . ?
C21 C22 C23 120.5(3) . . ?
C4 C5 C6 120.0 . . ?
C5 C4 C3 120.0 . . ?
C2 C3 C4 120.0 . . ?
C1 C2 C3 120.0 . . ?
C2 C1 As1 117.57(14) . . ?
C6 C1 As1 122.41(14) . . ?
C6 C1 C2 120.0 . . ?
C1 C6 C5 120.0 . . ?

loop_
_geom_bond_atom_site_label_1
_geom_bond_atom_site_label_2
_geom_bond_distance
_geom_bond_site_symmetry_2
_geom_bond_publ_flag
I1 Cu1 2.6370(4) . ?
I1 Cu1 2.7019(5) 2_667 ?
As1 Cu1 2.3735(5) . ?
As1 C7 1.9484(15) . ?
As1 C13 1.9467(14) . ?
As1 C1 1.9483(18) . ?
Cu1 Cu1 2.9232(8) 2_667 ?
Cu1 N1 2.062(2) . ?
N1 C19 1.327(4) . ?
N1 C23 1.338(4) . ?
C7 C12 1.3900 . ?
C7 C8 1.3900 . ?
C12 C11 1.3900 . ?
C11 C10 1.3900 . ?
C10 C9 1.3900 . ?
C9 C8 1.3900 . ?
C21 C21 1.494(5) 2_777 ?
C21 C20 1.378(4) . ?
C21 C22 1.380(4) . ?
C19 C20 1.381(4) . ?
C23 C22 1.381(4) . ?
C14 C15 1.3900 . ?
C14 C13 1.3900 . ?
C15 C16 1.3900 . ?
C16 C17 1.3900 . ?
C17 C18 1.3900 . ?
C18 C13 1.3900 . ?
C5 C4 1.3900 . ?
C5 C6 1.3900 . ?
C4 C3 1.3900 . ?
C3 C2 1.3900 . ?
C2 C1 1.3900 . ?
C1 C6 1.3900 . ?

loop_
_exptl_oxdiff_crystal_face_indexfrac_h
_exptl_oxdiff_crystal_face_indexfrac_k
_exptl_oxdiff_crystal_face_indexfrac_l
_exptl_oxdiff_crystal_face_x
_exptl_oxdiff_crystal_face_y
_exptl_oxdiff_crystal_face_z
8.2758 -8.5741 -8.0155 0.8109 -0.4682 -0.3511
11.4185 5.6988 -5.7056 -0.1487 0.0316 -0.9884
5.9205 -12.0322 0.3490 0.9880 -0.1038 -0.1146
-11.6718 6.1670 -0.4367 -0.6917 -0.1470 0.7071
0.0679 -0.5518 17.3148 0.0000 0.9981 -0.0624
-1.9263 -4.2356 -13.2687 0.2932 -0.9023 0.3162
-6.6275 6.6158 12.3836 -0.6456 0.7170 0.2631
-5.6512 10.8217 5.1497 -0.9085 0.4045 0.1047
-5.4489 -11.6233 4.9041 0.7032 -0.0739 0.7071
-0.0517 -13.2850 6.4686 0.9346 0.0982 0.3417
-1.8415 -11.9892 12.7940 0.7884 0.4552 0.4138
-1.9319 11.8126 -12.0385 -0.8588 -0.4958 -0.1293
-3.9181 7.4314 -14.9544 -0.5809 -0.7996 0.1521
-8.1422 -0.5994 17.1923 -0.1730 0.8139 0.5547
2.0525 -11.0712 13.2627 0.8054 0.5851 0.0948
-1.6459 -6.6286 18.2558 0.3959 0.8893 0.2290
